data_1551463
loop_
_publ_author_name
'Hartmann, Deborah'
'Sch\"adler, Marcel'
'Greb, Lutz'

_publ_section_title
;
 Bis(catecholato)silanes: assessment, rationale and increase of
 silicon&#x2019;s Lewis superacidity
;
_journal_name_full 'Chemical Science'
_journal_paper_doi 10.1039/C9SC02167A
_journal_year 2019
_chemical_formula_moiety 'C24 H38 O6 P2 Si'
_chemical_formula_sum 'C24 H40 O6 P2 Si'
_chemical_formula_weight 514.59
_space_group_crystal_system triclinic
_space_group_IT_number 2
_space_group_name_Hall '-P 1'
_space_group_name_H-M_alt 'P -1'
_symmetry_space_group_name_Hall '-P 1'
_symmetry_space_group_name_H-M 'P -1'
_atom_sites_solution_hydrogens mixed
_atom_sites_solution_primary dual
_audit_creation_date 2019-01-15
_audit_creation_method
;
Olex2 1.2
(compiled 2018.05.29 svn.r3508 for OlexSys, GUI svn.r5506)
;
_audit_update_record
;
2019-03-26 deposited with the CCDC.    2019-06-17 downloaded from the CCDC.
;
_cell_angle_alpha 83.80(3)
_cell_angle_beta 73.07(3)
_cell_angle_gamma 83.17(3)
_cell_formula_units_Z 1
_cell_length_a 7.8500(16)
_cell_length_b 8.4840(17)
_cell_length_c 10.295(2)
_cell_measurement_reflns_used 368
_cell_measurement_temperature 120
_cell_measurement_theta_max 26
_cell_measurement_theta_min 1.0
_cell_volume 649.3(2)
_computing_cell_refinement 'DENZO/SCALEPACK (Bruker AXS, 1997-2009)'
_computing_data_collection 'COLLECT (Bruker AXS, 1997-2009)'
_computing_data_reduction 'DENZO/SCALEPACK (Bruker AXS, 1997-2009)'
_computing_molecular_graphics 'Olex2 (Dolomanov et al., 2009)'
_computing_publication_material 'Olex2 (Dolomanov et al., 2009)'
_computing_structure_refinement 'ShelXL (Sheldrick, 2015)'
_computing_structure_solution 'ShelXT (Sheldrick, 2015)'
_diffrn_ambient_temperature 120
_diffrn_measured_fraction_theta_full 0.997
_diffrn_measured_fraction_theta_max 0.990
_diffrn_measurement_device_type 'NONIUS KAPPA CCD'
_diffrn_measurement_method O-Scan
_diffrn_radiation_type MoK\a
_diffrn_radiation_wavelength 0.71073
_diffrn_reflns_av_R_equivalents 0.0354
_diffrn_reflns_av_unetI/netI 0.0618
_diffrn_reflns_Laue_measured_fraction_full 0.997
_diffrn_reflns_Laue_measured_fraction_max 0.990
_diffrn_reflns_limit_h_max 10
_diffrn_reflns_limit_h_min -10
_diffrn_reflns_limit_k_max 10
_diffrn_reflns_limit_k_min -11
_diffrn_reflns_limit_l_max 14
_diffrn_reflns_limit_l_min -13
_diffrn_reflns_number 6011
_diffrn_reflns_point_group_measured_fraction_full 0.997
_diffrn_reflns_point_group_measured_fraction_max 0.990
_diffrn_reflns_theta_full 25.242
_diffrn_reflns_theta_max 28.995
_diffrn_reflns_theta_min 2.074
_diffrn_source 'fine-focus sealed tube'
_exptl_absorpt_coefficient_mu 0.250
_exptl_absorpt_correction_type none
_exptl_crystal_colour 'clear colourless'
_exptl_crystal_colour_lustre clear
_exptl_crystal_colour_primary colourless
_exptl_crystal_density_diffrn 1.316
_exptl_crystal_description block
_exptl_crystal_F_000 276
_exptl_crystal_size_max 0.6
_exptl_crystal_size_mid 0.55
_exptl_crystal_size_min 0.5
_refine_diff_density_max 0.658
_refine_diff_density_min -0.488
_refine_diff_density_rms 0.081
_refine_ls_extinction_method none
_refine_ls_goodness_of_fit_ref 1.078
_refine_ls_hydrogen_treatment mixed
_refine_ls_matrix_type full
_refine_ls_number_parameters 216
_refine_ls_number_reflns 3414
_refine_ls_number_restraints 0
_refine_ls_restrained_S_all 1.078
_refine_ls_R_factor_all 0.0814
_refine_ls_R_factor_gt 0.0453
_refine_ls_shift/su_max 0.000
_refine_ls_shift/su_mean 0.000
_refine_ls_structure_factor_coef Fsqd
_refine_ls_weighting_details 'w=1/[\s^2^(Fo^2^)+(0.0657P)^2^] where P=(Fo^2^+2Fc^2^)/3'
_refine_ls_weighting_scheme calc
_refine_ls_wR_factor_gt 0.1079
_refine_ls_wR_factor_ref 0.1239
_reflns_Friedel_coverage 0.000
_reflns_number_gt 2414
_reflns_number_total 3414
_reflns_threshold_expression 'I > 2\s(I)'
_cod_data_source_file c9sc02167a2.cif
_cod_data_source_block ms24d
_cod_original_cell_volume 649.3(3)
_cod_database_code 1551463
_shelx_shelxl_version_number 2018/3
_shelx_space_group_comment
;
The symmetry employed for this shelxl refinement is uniquely defined
by the following loop, which should always be used as a source of
symmetry information in preference to the above space-group names.
They are only intended as comments.
;
_shelx_estimated_absorpt_t_max 0.885
_shelx_estimated_absorpt_t_min 0.864
_olex2_refinement_description
;
1. Fixed Uiso
 At 1.5 times of:
  All C(H,H,H) groups
2.a Idealised Me refined as rotating group:
 C12(H12A,H12B,H12C)
;
_olex2_submission_special_instructions 'No special instructions were received'

loop_
_space_group_symop_operation_xyz
'x, y, z'
'-x, -y, -z'

loop_
_atom_site_label
_atom_site_type_symbol
_atom_site_fract_x
_atom_site_fract_y
_atom_site_fract_z
_atom_site_U_iso_or_equiv
_atom_site_adp_type
_atom_site_occupancy
_atom_site_site_symmetry_order
_atom_site_calc_flag
_atom_site_refinement_flags_posn
_atom_site_refinement_flags_adp
_atom_site_refinement_flags_occupancy
C1 C 0.3741(2) 0.7375(2) 0.6442(2) 0.0204(4) Uani 1 1 d . . .
C2 C 0.2961(2) 0.6047(2) 0.72307(19) 0.0205(4) Uani 1 1 d . . .
C3 C 0.1742(3) 0.6215(3) 0.8482(2) 0.0287(5) Uani 1 1 d . . .
C4 C 0.1268(3) 0.7736(3) 0.8957(2) 0.0355(6) Uani 1 1 d . . .
C5 C 0.2015(3) 0.9045(3) 0.8183(2) 0.0355(6) Uani 1 1 d . . .
C6 C 0.3269(3) 0.8884(3) 0.6906(2) 0.0275(5) Uani 1 1 d . . .
C7 C 0.6892(4) 0.0564(3) 0.8327(3) 0.0315(5) Uani 1 1 d . . .
C8 C 0.6443(3) 0.1656(2) 0.7163(2) 0.0222(4) Uani 1 1 d . . .
C9 C 0.9774(3) 0.3182(2) 0.6519(2) 0.0213(4) Uani 1 1 d . . .
C10 C 1.0630(3) 0.2117(3) 0.5342(2) 0.0284(5) Uani 1 1 d . . .
C11 C 0.6527(3) 0.4531(2) 0.8397(2) 0.0201(4) Uani 1 1 d . . .
C12 C 0.7083(3) 0.6223(2) 0.8263(2) 0.0256(4) Uani 1 1 d . . .
H12A H 0.658502 0.669704 0.913671 0.038 Uiso 1 1 calc GR . .
H12B H 0.662970 0.686708 0.756406 0.038 Uiso 1 1 calc GR . .
H12C H 0.839059 0.618836 0.800075 0.038 Uiso 1 1 calc GR . .
H3 H 0.125(3) 0.539(2) 0.900(2) 0.025(6) Uiso 1 1 d . . .
H4 H 0.046(3) 0.786(3) 0.981(3) 0.038(7) Uiso 1 1 d . . .
H5 H 0.175(4) 1.007(3) 0.843(3) 0.059(9) Uiso 1 1 d . . .
H6 H 0.377(3) 0.972(2) 0.637(2) 0.021(6) Uiso 1 1 d . . .
H7A H 0.811(4) 0.020(3) 0.813(3) 0.044(7) Uiso 1 1 d . . .
H7B H 0.657(4) 0.106(3) 0.912(3) 0.050(8) Uiso 1 1 d . . .
H7C H 0.619(3) -0.038(3) 0.848(3) 0.043(7) Uiso 1 1 d . . .
H8A H 0.521(3) 0.187(2) 0.730(2) 0.021(5) Uiso 1 1 d . . .
H8B H 0.687(3) 0.115(2) 0.630(2) 0.024(6) Uiso 1 1 d . . .
H9A H 0.993(3) 0.277(2) 0.741(2) 0.018(5) Uiso 1 1 d . . .
H9B H 1.022(3) 0.418(2) 0.633(2) 0.024(6) Uiso 1 1 d . . .
H10A H 1.192(3) 0.211(2) 0.511(2) 0.032(6) Uiso 1 1 d . . .
H10B H 1.017(3) 0.254(3) 0.452(2) 0.036(6) Uiso 1 1 d . . .
H10C H 1.033(3) 0.101(3) 0.564(2) 0.034(6) Uiso 1 1 d . . .
H11A H 0.691(3) 0.389(2) 0.911(2) 0.023(5) Uiso 1 1 d . . .
H11B H 0.530(3) 0.456(3) 0.865(2) 0.031(6) Uiso 1 1 d . . .
O1 O 0.49459(17) 0.70179(14) 0.52566(13) 0.0184(3) Uani 1 1 d . . .
O2 O 0.35663(17) 0.46543(15) 0.66465(13) 0.0183(3) Uani 1 1 d . . .
O3 O 0.70105(16) 0.45390(14) 0.56352(13) 0.0173(3) Uani 1 1 d . . .
P1 P 0.73899(6) 0.35309(5) 0.68574(5) 0.01707(15) Uani 1 1 d . . .
Si1 Si 0.500000 0.500000 0.500000 0.01589(18) Uani 1 2 d S T P

loop_
_atom_site_aniso_label
_atom_site_aniso_U_11
_atom_site_aniso_U_22
_atom_site_aniso_U_33
_atom_site_aniso_U_23
_atom_site_aniso_U_13
_atom_site_aniso_U_12
C1 0.0168(9) 0.0261(10) 0.0212(10) -0.0058(8) -0.0105(8) 0.0032(7)
C2 0.0178(10) 0.0270(10) 0.0191(10) -0.0045(8) -0.0100(8) 0.0032(8)
C3 0.0232(11) 0.0428(13) 0.0209(11) -0.0032(10) -0.0096(9) 0.0036(10)
C4 0.0281(12) 0.0540(16) 0.0233(12) -0.0155(11) -0.0086(10) 0.0159(11)
C5 0.0353(13) 0.0409(14) 0.0352(13) -0.0226(11) -0.0191(11) 0.0181(11)
C6 0.0288(12) 0.0259(11) 0.0339(12) -0.0096(9) -0.0188(10) 0.0050(9)
C7 0.0395(14) 0.0223(11) 0.0347(13) 0.0084(10) -0.0152(11) -0.0077(10)
C8 0.0224(11) 0.0184(10) 0.0273(11) 0.0006(8) -0.0088(9) -0.0046(8)
C9 0.0171(10) 0.0225(10) 0.0263(11) 0.0020(8) -0.0099(8) -0.0026(8)
C10 0.0208(11) 0.0287(11) 0.0327(12) -0.0018(9) -0.0041(9) 0.0000(9)
C11 0.0217(10) 0.0213(10) 0.0189(10) -0.0001(8) -0.0084(8) -0.0030(8)
C12 0.0332(11) 0.0214(10) 0.0247(11) -0.0036(8) -0.0116(9) -0.0024(8)
O1 0.0197(7) 0.0168(6) 0.0198(7) -0.0019(5) -0.0067(6) -0.0025(5)
O2 0.0178(7) 0.0209(7) 0.0164(7) -0.0012(5) -0.0046(5) -0.0035(5)
O3 0.0164(7) 0.0188(6) 0.0179(7) 0.0006(5) -0.0070(5) -0.0028(5)
P1 0.0167(3) 0.0173(2) 0.0184(3) 0.00081(18) -0.0068(2) -0.00345(18)
Si1 0.0147(4) 0.0178(4) 0.0154(4) -0.0011(3) -0.0045(3) -0.0023(3)

loop_
_atom_type_symbol
_atom_type_description
_atom_type_scat_dispersion_real
_atom_type_scat_dispersion_imag
_atom_type_scat_source
C C 0.0033 0.0016 'International Tables Vol C Tables 4.2.6.8 and 6.1.1.4'
H H 0.0000 0.0000 'International Tables Vol C Tables 4.2.6.8 and 6.1.1.4'
O O 0.0106 0.0060 'International Tables Vol C Tables 4.2.6.8 and 6.1.1.4'
P P 0.1023 0.0942 'International Tables Vol C Tables 4.2.6.8 and 6.1.1.4'
Si Si 0.0817 0.0704 'International Tables Vol C Tables 4.2.6.8 and 6.1.1.4'

loop_
_geom_angle_atom_site_label_1
_geom_angle_atom_site_label_2
_geom_angle_atom_site_label_3
_geom_angle
_geom_angle_site_symmetry_1
_geom_angle_site_symmetry_3
C6 C1 C2 120.5(2) . .
O1 C1 C2 113.94(17) . .
O1 C1 C6 125.5(2) . .
C3 C2 C1 120.8(2) . .
O2 C2 C1 113.61(17) . .
O2 C2 C3 125.59(19) . .
C2 C3 C4 118.9(2) . .
C2 C3 H3 122.0(15) . .
C4 C3 H3 119.1(14) . .
C3 C4 H4 119.6(14) . .
C5 C4 C3 120.6(2) . .
C5 C4 H4 119.8(14) . .
C4 C5 C6 121.0(2) . .
C4 C5 H5 124.7(19) . .
C6 C5 H5 114.4(19) . .
C1 C6 C5 118.3(2) . .
C1 C6 H6 118.8(14) . .
C5 C6 H6 122.9(14) . .
C8 C7 H7A 112.6(15) . .
C8 C7 H7B 111.4(15) . .
C8 C7 H7C 108.0(14) . .
H7A C7 H7B 109(2) . .
H7A C7 H7C 108(2) . .
H7B C7 H7C 107(2) . .
C7 C8 H8A 112.3(12) . .
C7 C8 H8B 111.3(11) . .
C7 C8 P1 114.48(16) . .
H8A C8 H8B 104.7(18) . .
P1 C8 H8A 107.4(12) . .
P1 C8 H8B 106.1(12) . .
C10 C9 H9A 116.0(11) . .
C10 C9 H9B 111.1(13) . .
C10 C9 P1 112.77(15) . .
H9A C9 H9B 106.1(17) . .
P1 C9 H9A 103.3(12) . .
P1 C9 H9B 106.9(12) . .
C9 C10 H10A 109.1(13) . .
C9 C10 H10B 109.5(13) . .
C9 C10 H10C 109.3(13) . .
H10A C10 H10B 110.7(18) . .
H10A C10 H10C 107.7(18) . .
H10B C10 H10C 110.5(19) . .
C12 C11 H11A 111.0(12) . .
C12 C11 H11B 109.5(14) . .
C12 C11 P1 113.45(15) . .
H11A C11 H11B 105.8(18) . .
P1 C11 H11A 108.3(12) . .
P1 C11 H11B 108.5(14) . .
C11 C12 H12A 109.5 . .
C11 C12 H12B 109.5 . .
C11 C12 H12C 109.5 . .
H12A C12 H12B 109.5 . .
H12A C12 H12C 109.5 . .
H12B C12 H12C 109.5 . .
C1 O1 Si1 110.66(12) . .
C2 O2 Si1 110.45(12) . .
P1 O3 Si1 133.99(8) . .
C8 P1 C9 109.24(10) . .
C11 P1 C8 107.03(10) . .
C11 P1 C9 108.24(10) . .
O3 P1 C8 112.87(9) . .
O3 P1 C9 107.39(9) . .
O3 P1 C11 111.98(8) . .
O1 Si1 O1 180.0 . 2_666
O1 Si1 O2 90.69(7) 2_666 2_666
O1 Si1 O2 89.31(7) 2_666 .
O1 Si1 O2 90.69(7) . .
O1 Si1 O2 89.31(7) . 2_666
O1 Si1 O3 89.70(6) 2_666 .
O1 Si1 O3 90.30(6) 2_666 2_666
O1 Si1 O3 89.70(6) . 2_666
O1 Si1 O3 90.30(6) . .
O2 Si1 O2 180.0 . 2_666
O2 Si1 O3 91.46(6) . .
O2 Si1 O3 91.46(6) 2_666 2_666
O2 Si1 O3 88.54(6) 2_666 .
O2 Si1 O3 88.54(6) . 2_666
O3 Si1 O3 180.0 . 2_666

loop_
_geom_bond_atom_site_label_1
_geom_bond_atom_site_label_2
_geom_bond_distance
C1 C2 1.408(3)
C1 C6 1.386(3)
C1 O1 1.348(2)
C2 C3 1.373(3)
C2 O2 1.355(2)
C3 C4 1.400(3)
C3 H3 0.88(2)
C4 C5 1.380(4)
C4 H4 0.93(2)
C5 C6 1.403(3)
C5 H5 0.91(3)
C6 H6 0.90(2)
C7 C8 1.532(3)
C7 H7A 0.94(3)
C7 H7B 0.91(3)
C7 H7C 1.00(3)
C8 H8A 0.94(2)
C8 H8B 0.98(2)
C8 P1 1.794(2)
C9 C10 1.534(3)
C9 H9A 0.980(19)
C9 H9B 0.93(2)
C9 P1 1.795(2)
C10 H10A 0.97(2)
C10 H10B 1.03(2)
C10 H10C 0.99(2)
C11 C12 1.530(3)
C11 H11A 0.97(2)
C11 H11B 0.92(2)
C11 P1 1.794(2)
C12 H12A 0.9800
C12 H12B 0.9800
C12 H12C 0.9800
O1 Si1 1.7539(13)
O2 Si1 1.7568(14)
O3 P1 1.5260(13)
O3 Si1 1.8629(13)
